data_7150298
loop_
_publ_author_name
'Ley, Steven V.'
'Dixon, Darren J.'
'Guy, Richard T.'
'Rodr\'iguez, F\'elix'
'Sheppard, Tom D.'

_publ_section_title
;
 Michael, Michael-aldol and Michael-Michael reactions of enolate
 equivalents of butane-2,3-diacetal protected glycolic acid
 derivatives.
;
_journal_issue 22
_journal_name_full 'Organic &amp; biomolecular chemistry'
_journal_page_first 4095
_journal_page_last 4107
_journal_paper_doi 10.1039/b512410g
_journal_volume 3
_journal_year 2005
_chemical_formula_sum 'C23 H29 N O9'
_chemical_formula_weight 463.47
_chemical_name_systematic
; 
? 
;
_space_group_IT_number 14
_symmetry_cell_setting monoclinic
_symmetry_space_group_name_Hall '-P 2yn'
_symmetry_space_group_name_H-M 'P 1 21/n 1'
_atom_sites_solution_hydrogens geom
_atom_sites_solution_primary direct
_atom_sites_solution_secondary difmap
_audit_creation_method SHELXL
_cell_angle_alpha 90.00
_cell_angle_beta 99.051(3)
_cell_angle_gamma 90.00
_cell_formula_units_Z 4
_cell_length_a 14.6048(6)
_cell_length_b 7.9540(4)
_cell_length_c 19.9249(9)
_cell_measurement_reflns_used 6757
_cell_measurement_temperature 180(2)
_cell_measurement_theta_max 27.48
_cell_measurement_theta_min 1.0
_cell_volume 2285.79(18)
_computing_cell_refinement 'HKL Scalepack (Otwinowski & Minor 1997)'
_computing_data_collection 'Collect (Nonius BV, 1997-2000)'
_computing_data_reduction
;
HKL Denzo and Scalepack (Otwinowski & Minor 1997)
;
_computing_structure_refinement 'SHELXL-93 (Sheldrick, 1993)'
_computing_structure_solution teXsan
_diffrn_ambient_temperature 180(2)
_diffrn_detector_area_resol_mean 9
_diffrn_measurement_device '95mm CCD camera on \k-goniostat'
_diffrn_measurement_device_type KappaCCD
_diffrn_measurement_method CCD
_diffrn_radiation_monochromator 'horizonally mounted graphite crystal'
_diffrn_radiation_source 'fine-focus sealed tube'
_diffrn_radiation_type MoK\a
_diffrn_radiation_wavelength 0.71069
_diffrn_reflns_av_R_equivalents 0.0565
_diffrn_reflns_av_sigmaI/netI 0.0868
_diffrn_reflns_limit_h_max 18
_diffrn_reflns_limit_h_min 0
_diffrn_reflns_limit_k_max 10
_diffrn_reflns_limit_k_min -10
_diffrn_reflns_limit_l_max 25
_diffrn_reflns_limit_l_min -25
_diffrn_reflns_number 11649
_diffrn_reflns_theta_max 27.51
_diffrn_reflns_theta_min 1.61
_exptl_absorpt_coefficient_mu 0.104
_exptl_absorpt_correction_T_max 1.056
_exptl_absorpt_correction_T_min 0.944
_exptl_absorpt_correction_type multi-scan
_exptl_absorpt_process_details 'Sortav Blessing (1995) '
_exptl_crystal_density_diffrn 1.347
_exptl_crystal_F_000 984
_exptl_crystal_size_max 0.46
_exptl_crystal_size_mid 0.27
_exptl_crystal_size_min 0.05
_refine_diff_density_max 0.204
_refine_diff_density_min -0.252
_refine_diff_density_rms 0.053
_refine_ls_extinction_method none
_refine_ls_goodness_of_fit_all 1.012
_refine_ls_goodness_of_fit_obs 1.140
_refine_ls_matrix_type full
_refine_ls_number_parameters 302
_refine_ls_number_reflns 5155
_refine_ls_number_restraints 0
_refine_ls_restrained_S_all 1.365
_refine_ls_restrained_S_obs 1.140
_refine_ls_R_factor_all 0.1226
_refine_ls_R_factor_obs 0.0524
_refine_ls_shift/esd_max -0.001
_refine_ls_shift/esd_mean 0.000
_refine_ls_structure_factor_coef Fsqd
_refine_ls_weighting_details 'w=1/[\s^2^(Fo^2^)+(0.0534P)^2^+0.1696P] where P=(Fo^2^+2Fc^2^)/3'
_refine_ls_weighting_scheme calc
_refine_ls_wR_factor_all 0.1746
_refine_ls_wR_factor_obs 0.1080
_reflns_number_observed 2951
_reflns_number_total 5167
_reflns_observed_criterion >2sigma(I)
_cod_data_source_file b512410g.txt
_cod_data_source_block sl0028
_cod_depositor_comments
;
The following automatic conversions were performed:
'_symmetry_cell_setting' value 'Monoclinic' changed to 'monoclinic'
according to '/home/saulius/struct/CIF-dictionaries/cif_core.dic'
dictionary named 'cif_core.dic' version 2.4.1 from
2010-06-29.

'_exptl_absorpt_correction_type' value 'multiscan' changed to
'multi-scan' according to
'/home/saulius/struct/CIF-dictionaries/cif_core.dic' dictionary named
'cif_core.dic' version 2.4.1 from 2010-06-29.

Automatic conversion script
Id: cif_fix_enum 1527 2010-12-29 10:47:43Z saulius 

The following automatic conversions were performed:

'_refine_ls_weighting_scheme' value 'calc
w=1/[\s^2^(Fo^2^)+(0.0534P)^2^+0.1696P] where P=(Fo^2^+2Fc^2^)/3' was
changed to 'calc'. New tag '_refine_ls_weighting_details' was
created. The value of the new tag was set to
'w=1/[\s^2^(Fo^2^)+(0.0534P)^2^+0.1696P] where P=(Fo^2^+2Fc^2^)/3'.

Automatic conversion script
Id: cif_fix_values 3143 2015-03-26 13:38:13Z robertas 
;
_cod_original_cell_volume 2285.8(2)
_cod_original_sg_symbol_H-M P2(1)/n
_cod_database_code 7150298

loop_
_symmetry_equiv_pos_as_xyz
'x, y, z'
'-x+1/2, y+1/2, -z+1/2'
'-x, -y, -z'
'x-1/2, -y-1/2, z-1/2'

loop_
_atom_site_aniso_label
_atom_site_aniso_U_11
_atom_site_aniso_U_22
_atom_site_aniso_U_33
_atom_site_aniso_U_23
_atom_site_aniso_U_13
_atom_site_aniso_U_12
O1 0.0463(9) 0.0432(8) 0.0434(8) 0.0072(6) 0.0085(6) -0.0147(7)
O2 0.0396(8) 0.0408(8) 0.0285(7) 0.0084(6) 0.0049(6) -0.0019(6)
O3 0.0520(8) 0.0369(7) 0.0226(6) 0.0031(5) 0.0059(6) -0.0128(6)
O4 0.0611(10) 0.0418(8) 0.0355(8) 0.0067(6) 0.0157(7) 0.0109(7)
O5 0.0404(8) 0.0625(9) 0.0388(8) 0.0048(7) 0.0109(6) -0.0016(7)
O6 0.1039(13) 0.0421(9) 0.0402(9) 0.0028(7) 0.0102(8) -0.0288(9)
O7 0.0557(10) 0.0616(10) 0.0400(8) -0.0027(7) 0.0103(7) -0.0307(8)
O8 0.0590(11) 0.0702(11) 0.0613(10) 0.0077(8) 0.0175(9) 0.0202(8)
O9 0.0855(13) 0.0564(10) 0.0608(11) 0.0246(8) 0.0070(9) -0.0113(9)
N1 0.0525(12) 0.0493(11) 0.0303(9) 0.0052(8) 0.0023(8) -0.0002(9)
C1 0.0335(11) 0.0398(11) 0.0282(10) 0.0039(9) 0.0095(8) 0.0028(9)
C2 0.0346(11) 0.0372(11) 0.0288(10) 0.0053(8) 0.0048(8) -0.0048(9)
C3 0.0522(13) 0.0403(11) 0.0222(9) 0.0005(8) 0.0079(9) -0.0076(10)
C4 0.0383(12) 0.0440(12) 0.0276(10) 0.0011(9) 0.0072(9) -0.0058(9)
C5 0.084(2) 0.0512(13) 0.0304(11) -0.0020(10) 0.0077(11) -0.0237(12)
C6 0.0653(15) 0.0569(14) 0.0259(10) 0.0017(10) 0.0056(10) -0.0016(11)
C7 0.094(2) 0.0556(15) 0.058(2) 0.0139(12) 0.0193(14) 0.0308(14)
C8 0.0414(13) 0.073(2) 0.0523(14) -0.0015(12) 0.0021(10) 0.0111(12)
C9 0.0361(11) 0.0378(10) 0.0239(9) 0.0014(8) 0.0032(8) -0.0089(9)
C10 0.0406(11) 0.0368(10) 0.0252(9) 0.0004(8) 0.0054(8) -0.0091(9)
C11 0.063(2) 0.0500(14) 0.0225(10) -0.0004(10) 0.0072(10) -0.0193(12)
C12 0.0357(11) 0.0477(12) 0.0216(9) -0.0051(9) 0.0028(8) -0.0077(9)
C13 0.0395(12) 0.0645(15) 0.0262(10) -0.0099(10) 0.0044(8) -0.0170(11)
C14 0.0379(13) 0.097(2) 0.0376(12) -0.0212(13) 0.0069(10) -0.0212(13)
C15 0.0385(14) 0.105(2) 0.0417(13) -0.0302(14) 0.0011(10) 0.0085(14)
C16 0.0486(14) 0.0657(15) 0.0372(12) -0.0153(11) -0.0001(10) 0.0111(12)
C17 0.0423(13) 0.0509(13) 0.0279(10) -0.0036(9) 0.0020(9) -0.0017(10)
C18 0.0426(11) 0.0389(10) 0.0242(9) 0.0004(8) 0.0029(8) -0.0038(9)
C19 0.0359(11) 0.0440(11) 0.0287(10) 0.0032(9) 0.0036(8) 0.0037(9)
C20 0.0522(14) 0.0649(14) 0.0299(11) -0.0003(10) 0.0072(10) 0.0097(11)
C21 0.069(2) 0.0662(15) 0.0287(11) -0.0098(11) -0.0034(11) -0.0023(12)
C22 0.074(2) 0.0609(15) 0.0397(13) -0.0113(11) -0.0030(11) -0.0210(13)
C23 0.0563(14) 0.0555(13) 0.0351(11) -0.0022(10) 0.0041(10) -0.0219(11)

loop_
_atom_site_label
_atom_site_type_symbol
_atom_site_fract_x
_atom_site_fract_y
_atom_site_fract_z
_atom_site_U_iso_or_equiv
_atom_site_thermal_displace_type
_atom_site_occupancy
_atom_site_calc_flag
_atom_site_refinement_flags
_atom_site_disorder_group
O1 O 0.08550(9) -0.1703(2) 0.56427(7) 0.0441(4) Uani 1 d . .
O2 O 0.18893(8) -0.02783(15) 0.63370(6) 0.0364(3) Uani 1 d . .
O3 O 0.19068(9) 0.22533(15) 0.53587(6) 0.0372(3) Uani 1 d . .
O4 O 0.12584(10) 0.2950(2) 0.63174(6) 0.0453(4) Uani 1 d . .
O5 O 0.33165(9) 0.0761(2) 0.61708(7) 0.0467(4) Uani 1 d . .
O6 O 0.20680(12) 0.4209(2) 0.39648(7) 0.0622(5) Uani 1 d . .
O7 O 0.30093(10) 0.2072(2) 0.42322(7) 0.0521(4) Uani 1 d . .
O8 O 0.02767(12) 0.3612(2) 0.27822(8) 0.0626(5) Uani 1 d . .
O9 O 0.13874(12) 0.4605(2) 0.23043(8) 0.0680(5) Uani 1 d . .
N1 N 0.10287(13) 0.3480(2) 0.25930(8) 0.0445(4) Uani 1 d . .
C1 C 0.13365(13) -0.0472(2) 0.57361(9) 0.0334(4) Uani 1 d . .
C2 C 0.12848(13) 0.0884(2) 0.52004(9) 0.0336(4) Uani 1 d . .
H2 H 0.06403(13) 0.1348(2) 0.51302(9) 0.040 Uiso 1 calc R .
C3 C 0.20902(14) 0.2679(2) 0.60603(9) 0.0380(5) Uani 1 d . .
C4 C 0.25305(13) 0.1150(2) 0.64519(9) 0.0364(5) Uani 1 d . .
C5 C 0.2731(2) 0.4179(3) 0.61057(10) 0.0555(6) Uani 1 d . .
H5A H 0.2419(4) 0.5109(6) 0.5839(6) 0.083 Uiso 1 calc R .
H5B H 0.3296(5) 0.3876(6) 0.5926(7) 0.083 Uiso 1 calc R .
H5C H 0.2893(8) 0.4525(12) 0.65815(13) 0.083 Uiso 1 calc R .
C6 C 0.2703(2) 0.1368(3) 0.72163(9) 0.0495(6) Uani 1 d . .
H6A H 0.2891(9) 0.0290(4) 0.74330(9) 0.074 Uiso 1 calc R .
H6B H 0.2133(3) 0.1758(15) 0.73689(12) 0.074 Uiso 1 calc R .
H6C H 0.3196(6) 0.2198(12) 0.73419(10) 0.074 Uiso 1 calc R .
C7 C 0.0692(2) 0.4328(3) 0.60264(12) 0.0682(7) Uani 1 d . .
H7A H 0.0994(6) 0.5394(3) 0.6175(7) 0.102 Uiso 1 calc R .
H7B H 0.0084(4) 0.4273(12) 0.6176(7) 0.102 Uiso 1 calc R .
H7C H 0.0610(10) 0.4257(12) 0.55296(12) 0.102 Uiso 1 calc R .
C8 C 0.38325(15) -0.0684(3) 0.64482(11) 0.0560(6) Uani 1 d . .
H8A H 0.4172(8) -0.0410(6) 0.6899(3) 0.084 Uiso 1 calc R .
H8B H 0.4273(7) -0.1013(11) 0.6148(4) 0.084 Uiso 1 calc R .
H8C H 0.3405(2) -0.1617(6) 0.6487(7) 0.084 Uiso 1 calc R .
C9 C 0.14638(13) 0.0148(2) 0.45177(8) 0.0328(4) Uani 1 d . .
H9 H 0.09946(13) -0.0754(2) 0.43811(8) 0.039 Uiso 1 calc R .
C10 C 0.13436(13) 0.1502(2) 0.39564(8) 0.0342(4) Uani 1 d . .
H10 H 0.07582(13) 0.2133(2) 0.39831(8) 0.041 Uiso 1 calc R .
C11 C 0.2134(2) 0.2725(3) 0.40641(9) 0.0451(5) Uani 1 d . .
C12 C 0.24140(13) -0.0621(2) 0.45570(8) 0.0352(5) Uani 1 d . .
C13 C 0.31321(14) 0.0374(3) 0.44070(9) 0.0435(5) Uani 1 d . .
C14 C 0.4014(2) -0.0262(4) 0.44238(11) 0.0572(7) Uani 1 d . .
H14 H 0.4497(2) 0.0440(4) 0.43156(11) 0.069 Uiso 1 calc R .
C15 C 0.4190(2) -0.1917(4) 0.45981(11) 0.0622(7) Uani 1 d . .
H15 H 0.4799(2) -0.2355(4) 0.46156(11) 0.075 Uiso 1 calc R .
C16 C 0.3490(2) -0.2946(3) 0.47475(10) 0.0512(6) Uani 1 d . .
H16 H 0.3613(2) -0.4088(3) 0.48690(10) 0.061 Uiso 1 calc R .
C17 C 0.26058(14) -0.2299(3) 0.47188(9) 0.0408(5) Uani 1 d . .
H17 H 0.21199(14) -0.3014(3) 0.48113(9) 0.049 Uiso 1 calc R .
C18 C 0.12608(13) 0.0695(2) 0.32376(9) 0.0355(4) Uani 1 d . .
H18 H 0.17153(13) -0.0254(2) 0.32873(9) 0.043 Uiso 1 calc R .
C19 C 0.15512(13) 0.1840(2) 0.26899(9) 0.0364(5) Uani 1 d . .
H19 H 0.22238(13) 0.2109(2) 0.28252(9) 0.044 Uiso 1 calc R .
C20 C 0.14353(15) 0.0962(3) 0.19992(10) 0.0489(5) Uani 1 d . .
H20A H 0.15669(15) 0.1775(3) 0.16503(10) 0.059 Uiso 1 calc R .
H20B H 0.18925(15) 0.0038(3) 0.20176(10) 0.059 Uiso 1 calc R .
C21 C 0.0470(2) 0.0254(3) 0.17930(10) 0.0557(6) Uani 1 d . .
H21A H 0.0436(2) -0.0339(3) 0.13530(10) 0.067 Uiso 1 calc R .
H21B H 0.0015(2) 0.1186(3) 0.17332(10) 0.067 Uiso 1 calc R .
C22 C 0.0229(2) -0.0957(3) 0.23278(10) 0.0596(6) Uani 1 d . .
H22A H 0.0652(2) -0.1936(3) 0.23574(10) 0.072 Uiso 1 calc R .
H22B H -0.0412(2) -0.1371(3) 0.21901(10) 0.072 Uiso 1 calc R .
C23 C 0.03092(15) -0.0123(3) 0.30250(10) 0.0493(6) Uani 1 d . .
H23A H 0.02068(15) -0.0977(3) 0.33669(10) 0.059 Uiso 1 calc R .
H23B H -0.01795(15) 0.0744(3) 0.30133(10) 0.059 Uiso 1 calc R .

loop_
_atom_type_symbol
_atom_type_description
_atom_type_scat_dispersion_real
_atom_type_scat_dispersion_imag
_atom_type_scat_source
C C 0.0033 0.0016 'International Tables Vol C Tables 4.2.6.8 and 6.1.1.4'
H H 0.0000 0.0000 'International Tables Vol C Tables 4.2.6.8 and 6.1.1.4'
O O 0.0106 0.0060 'International Tables Vol C Tables 4.2.6.8 and 6.1.1.4'
N N 0.0061 0.0033 'International Tables Vol C Tables 4.2.6.8 and 6.1.1.4'

loop_
_geom_angle_atom_site_label_1
_geom_angle_atom_site_label_2
_geom_angle_atom_site_label_3
_geom_angle
_geom_angle_site_symmetry_1
_geom_angle_site_symmetry_3
_geom_angle_publ_flag
C1 O2 C4 120.48(13) . . ?
C2 O3 C3 114.56(13) . . ?
C3 O4 C7 116.4(2) . . ?
C4 O5 C8 116.10(15) . . ?
C11 O7 C13 120.3(2) . . ?
O8 N1 O9 123.7(2) . . ?
O8 N1 C19 119.8(2) . . ?
O9 N1 C19 116.5(2) . . ?
O1 C1 O2 119.1(2) . . ?
O1 C1 C2 120.6(2) . . ?
O2 C1 C2 120.3(2) . . ?
O3 C2 C1 115.53(15) . . ?
O3 C2 C9 107.20(14) . . ?
C1 C2 C9 110.86(15) . . ?
O3 C2 H2 107.65(9) . . ?
C1 C2 H2 107.65(10) . . ?
C9 C2 H2 107.65(10) . . ?
O4 C3 O3 110.75(15) . . ?
O4 C3 C5 114.8(2) . . ?
O3 C3 C5 105.43(14) . . ?
O4 C3 C4 104.67(14) . . ?
O3 C3 C4 108.10(15) . . ?
C5 C3 C4 113.0(2) . . ?
O5 C4 O2 108.20(14) . . ?
O5 C4 C6 114.4(2) . . ?
O2 C4 C6 104.30(14) . . ?
O5 C4 C3 106.20(14) . . ?
O2 C4 C3 109.21(14) . . ?
C6 C4 C3 114.3(2) . . ?
C3 C5 H5A 109.47(11) . . ?
C3 C5 H5B 109.47(12) . . ?
H5A C5 H5B 109.5 . . ?
C3 C5 H5C 109.47(10) . . ?
H5A C5 H5C 109.5 . . ?
H5B C5 H5C 109.5 . . ?
C4 C6 H6A 109.47(11) . . ?
C4 C6 H6B 109.47(11) . . ?
H6A C6 H6B 109.5 . . ?
C4 C6 H6C 109.47(11) . . ?
H6A C6 H6C 109.5 . . ?
H6B C6 H6C 109.5 . . ?
O4 C7 H7A 109.47(12) . . ?
O4 C7 H7B 109.47(12) . . ?
H7A C7 H7B 109.5 . . ?
O4 C7 H7C 109.47(11) . . ?
H7A C7 H7C 109.5 . . ?
H7B C7 H7C 109.5 . . ?
O5 C8 H8A 109.47(10) . . ?
O5 C8 H8B 109.47(10) . . ?
H8A C8 H8B 109.5 . . ?
O5 C8 H8C 109.47(10) . . ?
H8A C8 H8C 109.5 . . ?
H8B C8 H8C 109.5 . . ?
C12 C9 C2 113.02(14) . . ?
C12 C9 C10 108.66(15) . . ?
C2 C9 C10 111.06(14) . . ?
C12 C9 H9 107.98(10) . . ?
C2 C9 H9 107.98(9) . . ?
C10 C9 H9 107.98(9) . . ?
C11 C10 C9 110.6(2) . . ?
C11 C10 C18 110.23(14) . . ?
C9 C10 C18 111.28(14) . . ?
C11 C10 H10 108.20(12) . . ?
C9 C10 H10 108.20(10) . . ?
C18 C10 H10 108.20(10) . . ?
O6 C11 O7 117.5(2) . . ?
O6 C11 C10 125.1(2) . . ?
O7 C11 C10 117.1(2) . . ?
C13 C12 C17 117.8(2) . . ?
C13 C12 C9 118.6(2) . . ?
C17 C12 C9 123.5(2) . . ?
C14 C13 C12 121.5(2) . . ?
C14 C13 O7 116.3(2) . . ?
C12 C13 O7 122.3(2) . . ?
C15 C14 C13 119.6(2) . . ?
C15 C14 H14 120.20(14) . . ?
C13 C14 H14 120.20(15) . . ?
C14 C15 C16 120.5(2) . . ?
C14 C15 H15 119.76(14) . . ?
C16 C15 H15 119.76(14) . . ?
C15 C16 C17 119.3(2) . . ?
C15 C16 H16 120.34(15) . . ?
C17 C16 H16 120.34(14) . . ?
C16 C17 C12 121.3(2) . . ?
C16 C17 H17 119.35(14) . . ?
C12 C17 H17 119.35(11) . . ?
C19 C18 C23 113.3(2) . . ?
C19 C18 C10 114.86(15) . . ?
C23 C18 C10 111.4(2) . . ?
C19 C18 H18 105.41(10) . . ?
C23 C18 H18 105.41(12) . . ?
C10 C18 H18 105.41(10) . . ?
N1 C19 C20 107.32(15) . . ?
N1 C19 C18 114.46(15) . . ?
C20 C19 C18 111.5(2) . . ?
N1 C19 H19 107.78(10) . . ?
C20 C19 H19 107.78(11) . . ?
C18 C19 H19 107.78(10) . . ?
C21 C20 C19 112.4(2) . . ?
C21 C20 H20A 109.12(11) . . ?
C19 C20 H20A 109.12(11) . . ?
C21 C20 H20B 109.12(12) . . ?
C19 C20 H20B 109.12(10) . . ?
H20A C20 H20B 107.9 . . ?
C20 C21 C22 110.7(2) . . ?
C20 C21 H21A 109.49(11) . . ?
C22 C21 H21A 109.49(11) . . ?
C20 C21 H21B 109.49(12) . . ?
C22 C21 H21B 109.49(13) . . ?
H21A C21 H21B 108.1 . . ?
C21 C22 C23 111.7(2) . . ?
C21 C22 H22A 109.28(13) . . ?
C23 C22 H22A 109.28(13) . . ?
C21 C22 H22B 109.28(12) . . ?
C23 C22 H22B 109.28(12) . . ?
H22A C22 H22B 107.9 . . ?
C22 C23 C18 111.8(2) . . ?
C22 C23 H23A 109.25(12) . . ?
C18 C23 H23A 109.25(10) . . ?
C22 C23 H23B 109.25(13) . . ?
C18 C23 H23B 109.25(12) . . ?
H23A C23 H23B 107.9 . . ?

loop_
_geom_bond_atom_site_label_1
_geom_bond_atom_site_label_2
_geom_bond_distance
_geom_bond_site_symmetry_2
_geom_bond_publ_flag
O1 C1 1.203(2) . ?
O2 C1 1.343(2) . ?
O2 C4 1.467(2) . ?
O3 C2 1.421(2) . ?
O3 C3 1.422(2) . ?
O4 C3 1.407(2) . ?
O4 C7 1.440(2) . ?
O5 C4 1.389(2) . ?
O5 C8 1.436(2) . ?
O6 C11 1.199(2) . ?
O7 C11 1.371(3) . ?
O7 C13 1.399(3) . ?
O8 N1 1.220(2) . ?
O9 N1 1.225(2) . ?
N1 C19 1.508(3) . ?
C1 C2 1.511(3) . ?
C2 C9 1.540(2) . ?
C2 H2 1.00 . ?
C3 C5 1.510(3) . ?
C3 C4 1.531(3) . ?
C4 C6 1.514(2) . ?
C5 H5A 0.98 . ?
C5 H5B 0.98 . ?
C5 H5C 0.98 . ?
C6 H6A 0.98 . ?
C6 H6B 0.98 . ?
C6 H6C 0.98 . ?
C7 H7A 0.98 . ?
C7 H7B 0.98 . ?
C7 H7C 0.98 . ?
C8 H8A 0.98 . ?
C8 H8B 0.98 . ?
C8 H8C 0.98 . ?
C9 C12 1.507(3) . ?
C9 C10 1.542(2) . ?
C9 H9 1.00 . ?
C10 C11 1.499(3) . ?
C10 C18 1.557(2) . ?
C10 H10 1.00 . ?
C12 C13 1.384(3) . ?
C12 C17 1.391(3) . ?
C13 C14 1.379(3) . ?
C14 C15 1.376(3) . ?
C14 H14 0.95 . ?
C15 C16 1.379(3) . ?
C15 H15 0.95 . ?
C16 C17 1.383(3) . ?
C16 H16 0.95 . ?
C17 H17 0.95 . ?
C18 C19 1.532(3) . ?
C18 C23 1.533(3) . ?
C18 H18 1.00 . ?
C19 C20 1.529(3) . ?
C19 H19 1.00 . ?
C20 C21 1.513(3) . ?
C20 H20A 0.99 . ?
C20 H20B 0.99 . ?
C21 C22 1.518(3) . ?
C21 H21A 0.99 . ?
C21 H21B 0.99 . ?
C22 C23 1.527(3) . ?
C22 H22A 0.99 . ?
C22 H22B 0.99 . ?
C23 H23A 0.99 . ?
C23 H23B 0.99 . ?

loop_
_geom_torsion_atom_site_label_1
_geom_torsion_atom_site_label_2
_geom_torsion_atom_site_label_3
_geom_torsion_atom_site_label_4
_geom_torsion
_geom_torsion_site_symmetry_1
_geom_torsion_site_symmetry_2
_geom_torsion_site_symmetry_3
_geom_torsion_site_symmetry_4
_geom_torsion_publ_flag
C4 O2 C1 O1 175.9(2) . . . . ?
C4 O2 C1 C2 -7.3(2) . . . . ?
C3 O3 C2 C1 -33.5(2) . . . . ?
C3 O3 C2 C9 -157.65(14) . . . . ?
O1 C1 C2 O3 -178.1(2) . . . . ?
O2 C1 C2 O3 5.1(2) . . . . ?
O1 C1 C2 C9 -55.9(2) . . . . ?
O2 C1 C2 C9 127.3(2) . . . . ?
C7 O4 C3 O3 -63.1(2) . . . . ?
C7 O4 C3 C5 56.2(2) . . . . ?
C7 O4 C3 C4 -179.3(2) . . . . ?
C2 O3 C3 O4 -53.4(2) . . . . ?
C2 O3 C3 C5 -178.1(2) . . . . ?
C2 O3 C3 C4 60.8(2) . . . . ?
C8 O5 C4 O2 -61.0(2) . . . . ?
C8 O5 C4 C6 54.8(2) . . . . ?
C8 O5 C4 C3 -178.1(2) . . . . ?
C1 O2 C4 O5 -81.3(2) . . . . ?
C1 O2 C4 C6 156.5(2) . . . . ?
C1 O2 C4 C3 33.9(2) . . . . ?
O4 C3 C4 O5 175.16(13) . . . . ?
O3 C3 C4 O5 57.1(2) . . . . ?
C5 C3 C4 O5 -59.2(2) . . . . ?
O4 C3 C4 O2 58.7(2) . . . . ?
O3 C3 C4 O2 -59.4(2) . . . . ?
C5 C3 C4 O2 -175.68(14) . . . . ?
O4 C3 C4 C6 -57.7(2) . . . . ?
O3 C3 C4 C6 -175.8(2) . . . . ?
C5 C3 C4 C6 67.9(2) . . . . ?
O3 C2 C9 C12 65.3(2) . . . . ?
C1 C2 C9 C12 -61.6(2) . . . . ?
O3 C2 C9 C10 -57.1(2) . . . . ?
C1 C2 C9 C10 175.99(15) . . . . ?
C12 C9 C10 C11 -52.6(2) . . . . ?
C2 C9 C10 C11 72.3(2) . . . . ?
C12 C9 C10 C18 70.3(2) . . . . ?
C2 C9 C10 C18 -164.82(15) . . . . ?
C13 O7 C11 O6 174.9(2) . . . . ?
C13 O7 C11 C10 -10.6(2) . . . . ?
C9 C10 C11 O6 -141.8(2) . . . . ?
C18 C10 C11 O6 94.7(2) . . . . ?
C9 C10 C11 O7 44.2(2) . . . . ?
C18 C10 C11 O7 -79.3(2) . . . . ?
C2 C9 C12 C13 -91.8(2) . . . . ?
C10 C9 C12 C13 31.9(2) . . . . ?
C2 C9 C12 C17 90.0(2) . . . . ?
C10 C9 C12 C17 -146.2(2) . . . . ?
C17 C12 C13 C14 -0.8(3) . . . . ?
C9 C12 C13 C14 -179.0(2) . . . . ?
C17 C12 C13 O7 179.4(2) . . . . ?
C9 C12 C13 O7 1.1(3) . . . . ?
C11 O7 C13 C14 166.4(2) . . . . ?
C11 O7 C13 C12 -13.8(3) . . . . ?
C12 C13 C14 C15 -0.5(3) . . . . ?
O7 C13 C14 C15 179.4(2) . . . . ?
C13 C14 C15 C16 0.8(3) . . . . ?
C14 C15 C16 C17 0.2(3) . . . . ?
C15 C16 C17 C12 -1.5(3) . . . . ?
C13 C12 C17 C16 1.7(3) . . . . ?
C9 C12 C17 C16 179.9(2) . . . . ?
C11 C10 C18 C19 -31.9(2) . . . . ?
C9 C10 C18 C19 -155.0(2) . . . . ?
C11 C10 C18 C23 -162.5(2) . . . . ?
C9 C10 C18 C23 74.4(2) . . . . ?
O8 N1 C19 C20 103.4(2) . . . . ?
O9 N1 C19 C20 -74.6(2) . . . . ?
O8 N1 C19 C18 -20.9(2) . . . . ?
O9 N1 C19 C18 161.2(2) . . . . ?
C23 C18 C19 N1 72.5(2) . . . . ?
C10 C18 C19 N1 -57.1(2) . . . . ?
C23 C18 C19 C20 -49.5(2) . . . . ?
C10 C18 C19 C20 -179.2(2) . . . . ?
N1 C19 C20 C21 -73.1(2) . . . . ?
C18 C19 C20 C21 53.0(2) . . . . ?
C19 C20 C21 C22 -56.9(2) . . . . ?
C20 C21 C22 C23 56.9(3) . . . . ?
C21 C22 C23 C18 -53.5(3) . . . . ?
C19 C18 C23 C22 50.1(2) . . . . ?
C10 C18 C23 C22 -178.6(2) . . . . ?
